data_1551710
loop_
_publ_author_name
'GUPTA, Vivek K.'
'KAPOOR, Kamini'
'KUMAR, Sunil'
'DHAR, Kanahya Lal'

_publ_section_title
;
 Multiple Molecules in the Crystallographic Asymmetric Unit of
 (Z)-3-(3-Chlorophenyl)-2-phenyl acrylic acid
;
_journal_name_full 'X-ray Structure Analysis Online'
_journal_page_first 9
_journal_paper_doi 10.2116/xraystruct.28.9
_journal_volume 28
_journal_year 2012
_chemical_formula_moiety 'C15 H11 Cl O2'
_chemical_formula_sum 'C15 H11 Cl O2'
_chemical_formula_weight 258.69
_space_group_IT_number 4
_space_group_name_Hall 'P 2yb'
_space_group_name_H-M_alt 'P 1 21 1'
_symmetry_cell_setting monoclinic
_symmetry_space_group_name_Hall 'P 2yb'
_symmetry_space_group_name_H-M 'P 1 21 1'
_atom_sites_solution_hydrogens geom
_atom_sites_solution_primary direct
_atom_sites_solution_secondary difmap
_audit_creation_method SHELXL-97
_cell_angle_alpha 90.00
_cell_angle_beta 108.058(8)
_cell_angle_gamma 90.00
_cell_formula_units_Z 20
_cell_length_a 18.7975(12)
_cell_length_b 15.3248(9)
_cell_length_c 24.378(2)
_cell_measurement_reflns_used 8224
_cell_measurement_temperature 293(2)
_cell_measurement_theta_max 29.0396
_cell_measurement_theta_min 3.4409
_cell_volume 6676.6(9)
_computing_cell_refinement 'CrysAlisPro,Oxford Diff.Ltd,Ver 1.171.34.40'
_computing_data_collection 'CrysAlisPro,Oxford Diff.Ltd,Ver 1.171.34.40'
_computing_data_reduction 'CrysAlisPro,Oxford Diff.Ltd,Ver 1.171.34.40'
_computing_molecular_graphics 'ORTEP3 (Farrugia, 1997)'
_computing_publication_material 'PLATON(Spek,1999)& PARST(1995)'
_computing_structure_refinement 'SHELXL-97 (Sheldrick, 1997)'
_computing_structure_solution 'SHELXS-97 (Sheldrick, 1997)'
_diffrn_ambient_temperature 293(2)
_diffrn_detector_area_resol_mean 16.1049
_diffrn_measured_fraction_theta_full 0.996
_diffrn_measured_fraction_theta_max 0.996
_diffrn_measurement_device_type 'Xcalibur, Sapphire3'
_diffrn_measurement_method 'omega scans'
_diffrn_radiation_monochromator graphite
_diffrn_radiation_source 'fine-focus sealed tube'
_diffrn_radiation_type MoK\a
_diffrn_radiation_wavelength 0.71073
_diffrn_reflns_av_R_equivalents 0.0303
_diffrn_reflns_av_sigmaI/netI 0.0870
_diffrn_reflns_limit_h_max 22
_diffrn_reflns_limit_h_min -21
_diffrn_reflns_limit_k_max 18
_diffrn_reflns_limit_k_min -17
_diffrn_reflns_limit_l_max 28
_diffrn_reflns_limit_l_min -21
_diffrn_reflns_number 29559
_diffrn_reflns_theta_full 25.00
_diffrn_reflns_theta_max 25.00
_diffrn_reflns_theta_min 3.45
_exptl_absorpt_coefficient_mu 0.276
_exptl_absorpt_correction_T_max 1.00000
_exptl_absorpt_correction_T_min 0.87573
_exptl_absorpt_correction_type multi-scan
_exptl_absorpt_process_details 'Crys Alis Red'
_exptl_crystal_colour light-yellow
_exptl_crystal_density_diffrn 1.287
_exptl_crystal_density_method 'not measured'
_exptl_crystal_description rod-shaped
_exptl_crystal_F_000 2680
_exptl_crystal_size_max 0.3
_exptl_crystal_size_mid 0.2
_exptl_crystal_size_min 0.1
_refine_diff_density_max 0.481
_refine_diff_density_min -0.336
_refine_diff_density_rms 0.050
_refine_ls_abs_structure_details 'Flack H D (1983), Acta Cryst. A39, 876-881'
_refine_ls_abs_structure_Flack 0.00(12)
_refine_ls_extinction_method none
_refine_ls_goodness_of_fit_ref 0.950
_refine_ls_hydrogen_treatment mixed
_refine_ls_matrix_type fullcycle
_refine_ls_number_parameters 1621
_refine_ls_number_reflns 19685
_refine_ls_number_restraints 1
_refine_ls_restrained_S_all 0.950
_refine_ls_R_factor_all 0.1733
_refine_ls_R_factor_gt 0.0792
_refine_ls_shift/su_max 0.183
_refine_ls_shift/su_mean 0.037
_refine_ls_structure_factor_coef Fsqd
_refine_ls_weighting_details 'calc w=1/[\s^2^(Fo^2^)+(0.0886P)^2^+0.0000P] where P=(Fo^2^+2Fc^2^)/3'
_refine_ls_weighting_scheme calc
_refine_ls_wR_factor_gt 0.1881
_refine_ls_wR_factor_ref 0.2387
_reflns_number_gt 8186
_reflns_number_total 19685
_reflns_threshold_expression >2sigma(I)
_cod_data_source_file 28_9_1.cif
_cod_data_source_block dhar1
_cod_original_cell_volume 6676.6(8)
_cod_original_sg_symbol_H-M P21
_cod_database_code 1551710

loop_
_symmetry_equiv_pos_as_xyz
'x, y, z'
'-x, y+1/2, -z'

loop_
_atom_site_label
_atom_site_type_symbol
_atom_site_fract_x
_atom_site_fract_y
_atom_site_fract_z
_atom_site_U_iso_or_equiv
_atom_site_adp_type
_atom_site_occupancy
_atom_site_symmetry_multiplicity
_atom_site_calc_flag
_atom_site_refinement_flags
Cl1A Cl 1.84718(10) 0.08340(13) 1.44134(10) 0.0996(7) Uani 1 1 d .
O1A O 1.9747(2) 0.5678(3) 1.4163(2) 0.0924(17) Uani 1 1 d .
O2A O 2.0747(2) 0.4983(3) 1.4102(2) 0.0823(14) Uani 1 1 d .
H2A H 2.0869 0.5480 1.4045 0.123 Uiso 1 1 calc R
C1A C 2.0085(3) 0.5000(5) 1.4177(3) 0.0622(18) Uani 1 1 d .
C2A C 1.9772(3) 0.4136(4) 1.4265(3) 0.0558(16) Uani 1 1 d .
C3A C 1.9070(3) 0.4133(4) 1.4296(3) 0.0557(16) Uani 1 1 d .
H3A H 1.8846 0.4681 1.4248 0.067 Uiso 1 1 calc R
C4A C 2.0276(3) 0.3372(4) 1.4339(3) 0.0523(15) Uani 1 1 d .
C5A C 2.0606(4) 0.2999(5) 1.4870(3) 0.079(2) Uani 1 1 d .
H5A H 2.0520 0.3236 1.5195 0.095 Uiso 1 1 calc R
C6A C 2.1054(4) 0.2289(5) 1.4926(3) 0.082(2) Uani 1 1 d .
H6A H 2.1268 0.2046 1.5290 0.099 Uiso 1 1 calc R
C7A C 2.1194(4) 0.1930(5) 1.4467(4) 0.094(3) Uani 1 1 d .
H7A H 2.1510 0.1450 1.4511 0.112 Uiso 1 1 calc R
C8A C 2.0866(4) 0.2283(5) 1.3937(3) 0.085(2) Uani 1 1 d .
H8A H 2.0944 0.2022 1.3616 0.102 Uiso 1 1 calc R
C9A C 2.0430(4) 0.3001(4) 1.3862(3) 0.0671(18) Uani 1 1 d .
H9A H 2.0233 0.3247 1.3497 0.081 Uiso 1 1 calc R
C10A C 1.8601(3) 0.3450(4) 1.4388(2) 0.0528(15) Uani 1 1 d .
C11A C 1.8752(3) 0.2554(5) 1.4353(3) 0.0642(18) Uani 1 1 d .
H11A H 1.9178 0.2381 1.4265 0.077 Uiso 1 1 calc R
C12A C 1.8279(3) 0.1940(4) 1.4448(3) 0.0625(17) Uani 1 1 d .
C13A C 1.7611(3) 0.2165(5) 1.4563(3) 0.076(2) Uani 1 1 d .
H13A H 1.7292 0.1742 1.4630 0.091 Uiso 1 1 calc R
C14A C 1.7457(3) 0.3026(5) 1.4573(3) 0.077(2) Uani 1 1 d .
H14A H 1.7016 0.3198 1.4638 0.093 Uiso 1 1 calc R
C15A C 1.7922(3) 0.3637(4) 1.4491(3) 0.0667(18) Uani 1 1 d .
H15A H 1.7788 0.4219 1.4502 0.080 Uiso 1 1 calc R
Cl1B Cl 1.95272(10) 0.67036(13) 1.24572(10) 0.0927(6) Uani 1 1 d .
O1B O 2.1760(2) 0.2569(3) 1.2117(2) 0.0813(15) Uani 1 1 d .
O2B O 2.0732(2) 0.1873(3) 1.2158(2) 0.0884(16) Uani 1 1 d .
H2B H 2.0968 0.1456 1.2095 0.133 Uiso 1 1 calc R
C1B C 2.1122(3) 0.2589(4) 1.2182(3) 0.0621(18) Uani 1 1 d .
C2B C 2.0802(3) 0.3410(4) 1.2298(3) 0.0549(16) Uani 1 1 d .
C3B C 2.0096(3) 0.3388(4) 1.2312(2) 0.0568(16) Uani 1 1 d .
H3B H 1.9879 0.2837 1.2270 0.068 Uiso 1 1 calc R
C4B C 2.1301(3) 0.4161(4) 1.2414(3) 0.0544(17) Uani 1 1 d .
C5B C 2.1472(3) 0.4581(5) 1.1962(3) 0.0674(19) Uani 1 1 d .
H5B H 2.1280 0.4353 1.1592 0.081 Uiso 1 1 calc R
C6B C 2.1913(4) 0.5322(5) 1.2040(3) 0.080(2) Uani 1 1 d .
H6B H 2.2002 0.5579 1.1722 0.096 Uiso 1 1 calc R
C7B C 2.2216(4) 0.5678(5) 1.2563(4) 0.101(3) Uani 1 1 d .
H7B H 2.2501 0.6185 1.2618 0.121 Uiso 1 1 calc R
C8B C 2.2075(4) 0.5236(6) 1.3022(4) 0.094(3) Uani 1 1 d .
H8B H 2.2295 0.5445 1.3394 0.113 Uiso 1 1 calc R
C9B C 2.1630(4) 0.4511(5) 1.2950(3) 0.074(2) Uani 1 1 d .
H9B H 2.1549 0.4251 1.3270 0.089 Uiso 1 1 calc R
C10B C 1.9607(3) 0.4113(4) 1.2383(2) 0.0546(16) Uani 1 1 d .
C11B C 1.9784(3) 0.4995(4) 1.2379(2) 0.0554(16) Uani 1 1 d .
H11B H 2.0228 0.5167 1.2318 0.066 Uiso 1 1 calc R
C12B C 1.9299(3) 0.5606(4) 1.2464(3) 0.0590(17) Uani 1 1 d .
C13B C 1.8622(3) 0.5376(5) 1.2537(3) 0.0684(19) Uani 1 1 d .
H13B H 1.8292 0.5804 1.2578 0.082 Uiso 1 1 calc R
C14B C 1.8445(3) 0.4505(5) 1.2546(3) 0.072(2) Uani 1 1 d .
H14B H 1.8001 0.4337 1.2608 0.087 Uiso 1 1 calc R
C15B C 1.8936(3) 0.3881(4) 1.2462(3) 0.0622(18) Uani 1 1 d .
H15B H 1.8809 0.3294 1.2458 0.075 Uiso 1 1 calc R
Cl1C Cl 2.05458(9) 0.15913(11) 1.05445(8) 0.0767(5) Uani 1 1 d .
O1C O 2.2683(2) 0.5698(2) 1.00080(18) 0.0628(12) Uani 1 1 d .
O2C O 2.1680(2) 0.6403(3) 1.0054(2) 0.0820(15) Uani 1 1 d .
H2C H 2.1903 0.6819 0.9973 0.123 Uiso 1 1 calc R
C1C C 2.2069(3) 0.5713(4) 1.0085(3) 0.0541(16) Uani 1 1 d .
C2C C 2.1762(3) 0.4866(4) 1.0248(2) 0.0428(13) Uani 1 1 d .
C3C C 2.1069(3) 0.4882(4) 1.0272(2) 0.0451(14) Uani 1 1 d .
H3C H 2.0837 0.5425 1.0198 0.054 Uiso 1 1 calc R
C4C C 2.2291(3) 0.4102(4) 1.0376(2) 0.0406(13) Uani 1 1 d .
C5C C 2.2614(3) 0.3805(4) 1.0927(2) 0.0561(16) Uani 1 1 d .
H5C H 2.2537 0.4097 1.1238 0.067 Uiso 1 1 calc R
C6C C 2.3060(3) 0.3058(4) 1.1016(3) 0.0635(18) Uani 1 1 d .
H6C H 2.3256 0.2835 1.1387 0.076 Uiso 1 1 calc R
C7C C 2.3210(4) 0.2661(5) 1.0582(3) 0.079(2) Uani 1 1 d .
H7C H 2.3523 0.2176 1.0652 0.095 Uiso 1 1 calc R
C8C C 2.2907(3) 0.2961(4) 1.0032(3) 0.0650(18) Uani 1 1 d .
H8C H 2.2999 0.2675 0.9725 0.078 Uiso 1 1 calc R
C9C C 2.2457(3) 0.3703(4) 0.9939(3) 0.0578(16) Uani 1 1 d .
H9C H 2.2267 0.3926 0.9568 0.069 Uiso 1 1 calc R
C10C C 2.0600(3) 0.4176(4) 1.0399(2) 0.0441(14) Uani 1 1 d .
C11C C 2.0780(2) 0.3307(4) 1.0410(2) 0.0426(14) Uani 1 1 d .
H11C H 2.1205 0.3131 1.0321 0.051 Uiso 1 1 calc R
C12C C 2.0326(3) 0.2690(4) 1.0554(3) 0.0572(16) Uani 1 1 d .
C13C C 1.9687(3) 0.2935(4) 1.0677(2) 0.0552(16) Uani 1 1 d .
H13C H 1.9388 0.2519 1.0777 0.066 Uiso 1 1 calc R
C14C C 1.9502(3) 0.3791(4) 1.0650(2) 0.0592(17) Uani 1 1 d .
H14C H 1.9072 0.3967 1.0732 0.071 Uiso 1 1 calc R
C15C C 1.9947(3) 0.4403(4) 1.0502(2) 0.0557(16) Uani 1 1 d .
H15C H 1.9802 0.4986 1.0471 0.067 Uiso 1 1 calc R
Cl1D Cl 1.45105(11) 0.12702(13) 1.25118(10) 0.0864(6) Uani 1 1 d .
O1D O 1.5707(2) 0.6101(3) 1.2076(2) 0.0805(16) Uani 1 1 d .
O2D O 1.6702(2) 0.5371(3) 1.2020(2) 0.0733(15) Uani 1 1 d .
H2D H 1.6816 0.5864 1.1946 0.110 Uiso 1 1 calc R
C1D C 1.6064(3) 0.5392(4) 1.2107(3) 0.0514(17) Uani 1 1 d .
C2D C 1.5761(3) 0.4547(4) 1.2244(3) 0.0485(16) Uani 1 1 d .
C3D C 1.5067(3) 0.4548(4) 1.2275(3) 0.0549(18) Uani 1 1 d .
H3D H 1.4838 0.5092 1.2211 0.066 Uiso 1 1 calc R
C4D C 1.6277(3) 0.3776(4) 1.2326(3) 0.0454(15) Uani 1 1 d .
C5D C 1.6606(3) 0.3449(5) 1.2877(3) 0.0603(19) Uani 1 1 d .
H5D H 1.6521 0.3707 1.3197 0.072 Uiso 1 1 calc R
C6D C 1.7065(4) 0.2725(5) 1.2937(3) 0.075(2) Uani 1 1 d .
H6D H 1.7288 0.2496 1.3303 0.090 Uiso 1 1 calc R
C7D C 1.7200(4) 0.2347(5) 1.2488(4) 0.081(3) Uani 1 1 d .
H7D H 1.7507 0.1858 1.2542 0.098 Uiso 1 1 calc R
C8D C 1.6883(4) 0.2680(5) 1.1951(4) 0.074(2) Uani 1 1 d .
H8D H 1.6977 0.2419 1.1635 0.089 Uiso 1 1 calc R
C9D C 1.6426(4) 0.3400(5) 1.1871(3) 0.064(2) Uani 1 1 d .
H9D H 1.6217 0.3630 1.1503 0.077 Uiso 1 1 calc R
C10D C 1.4599(3) 0.3865(4) 1.2389(3) 0.0464(16) Uani 1 1 d .
C11D C 1.4762(3) 0.2987(4) 1.2392(2) 0.0469(16) Uani 1 1 d .
H11D H 1.5185 0.2810 1.2301 0.056 Uiso 1 1 calc R
C12D C 1.4308(3) 0.2360(4) 1.2529(3) 0.0557(17) Uani 1 1 d .
C13D C 1.3664(3) 0.2610(5) 1.2664(3) 0.0573(18) Uani 1 1 d .
H13D H 1.3359 0.2200 1.2762 0.069 Uiso 1 1 calc R
C14D C 1.3506(4) 0.3478(5) 1.2645(3) 0.067(2) Uani 1 1 d .
H14D H 1.3071 0.3653 1.2719 0.080 Uiso 1 1 calc R
C15D C 1.3949(3) 0.4103(5) 1.2525(3) 0.0607(19) Uani 1 1 d .
H15D H 1.3822 0.4689 1.2532 0.073 Uiso 1 1 calc R
Cl1E Cl 1.54937(9) 0.70255(11) 1.04147(9) 0.0812(6) Uani 1 1 d .
O1E O 1.7764(2) 0.2872(2) 1.01343(18) 0.0675(12) Uani 1 1 d .
O2E O 1.6752(2) 0.2172(3) 1.01893(19) 0.0734(13) Uani 1 1 d .
H2E H 1.6989 0.1754 1.0128 0.110 Uiso 1 1 calc R
C1E C 1.7120(3) 0.2881(4) 1.0184(2) 0.0488(15) Uani 1 1 d .
C2E C 1.6808(3) 0.3731(4) 1.0298(2) 0.0451(14) Uani 1 1 d .
C3E C 1.6095(3) 0.3708(4) 1.0300(2) 0.0464(14) Uani 1 1 d .
H3E H 1.5879 0.3156 1.0253 0.056 Uiso 1 1 calc R
C4E C 1.7296(3) 0.4499(3) 1.0358(2) 0.0397(13) Uani 1 1 d .
C5E C 1.7610(3) 0.4865(4) 1.0895(2) 0.0527(15) Uani 1 1 d .
H5E H 1.7527 0.4619 1.1219 0.063 Uiso 1 1 calc R
C6E C 1.8051(3) 0.5605(5) 1.0947(3) 0.080(2) Uani 1 1 d .
H6E H 1.8255 0.5860 1.1308 0.096 Uiso 1 1 calc R
C7E C 1.8195(3) 0.5974(4) 1.0473(4) 0.071(2) Uani 1 1 d .
H7E H 1.8488 0.6473 1.0508 0.085 Uiso 1 1 calc R
C8E C 1.7890(4) 0.5579(5) 0.9956(3) 0.075(2) Uani 1 1 d .
H8E H 1.7994 0.5804 0.9635 0.090 Uiso 1 1 calc R
C9E C 1.7438(3) 0.4864(4) 0.9886(3) 0.0631(17) Uani 1 1 d .
H9E H 1.7227 0.4625 0.9522 0.076 Uiso 1 1 calc R
C10E C 1.5588(3) 0.4437(4) 1.0368(2) 0.0462(14) Uani 1 1 d .
C11E C 1.5768(3) 0.5305(4) 1.0361(2) 0.0445(14) Uani 1 1 d .
H11E H 1.6220 0.5469 1.0311 0.053 Uiso 1 1 calc R
C12E C 1.5274(3) 0.5934(4) 1.0428(2) 0.0416(13) Uani 1 1 d .
C13E C 1.4623(3) 0.5710(4) 1.0526(2) 0.0456(14) Uani 1 1 d .
H13E H 1.4302 0.6141 1.0578 0.055 Uiso 1 1 calc R
C14E C 1.4438(3) 0.4818(4) 1.0548(2) 0.0603(17) Uani 1 1 d .
H14E H 1.4002 0.4647 1.0622 0.072 Uiso 1 1 calc R
C15E C 1.4937(3) 0.4208(4) 1.0454(2) 0.0505(15) Uani 1 1 d .
H15E H 1.4816 0.3619 1.0450 0.061 Uiso 1 1 calc R
Cl1F Cl 1.14964(11) 0.67091(13) 0.84763(10) 0.0838(6) Uani 1 1 d .
O1F O 1.3714(2) 0.2574(3) 0.8057(2) 0.0804(16) Uani 1 1 d .
O2F O 1.2717(2) 0.1887(3) 0.8125(2) 0.0840(16) Uani 1 1 d .
H2F H 1.2949 0.1463 0.8066 0.126 Uiso 1 1 calc R
C1F C 1.3095(4) 0.2566(4) 0.8137(3) 0.0610(19) Uani 1 1 d .
C2F C 1.2773(3) 0.3407(4) 0.8249(3) 0.0467(16) Uani 1 1 d .
C3F C 1.2066(3) 0.3400(4) 0.8278(3) 0.0526(17) Uani 1 1 d .
H3F H 1.1840 0.2854 0.8227 0.063 Uiso 1 1 calc R
C4F C 1.3257(3) 0.4188(4) 0.8336(3) 0.0412(15) Uani 1 1 d .
C5F C 1.3590(3) 0.4529(5) 0.8851(3) 0.064(2) Uani 1 1 d .
H5F H 1.3517 0.4275 0.9175 0.077 Uiso 1 1 calc R
C6F C 1.4044(4) 0.5255(5) 0.8916(4) 0.088(3) Uani 1 1 d .
H6F H 1.4263 0.5494 0.9280 0.106 Uiso 1 1 calc R
C7F C 1.4172(4) 0.5629(5) 0.8429(4) 0.085(3) Uani 1 1 d .
H7F H 1.4476 0.6119 0.8471 0.103 Uiso 1 1 calc R
C8F C 1.3859(4) 0.5284(5) 0.7904(4) 0.075(2) Uani 1 1 d .
H8F H 1.3942 0.5529 0.7580 0.091 Uiso 1 1 calc R
C9F C 1.3409(3) 0.4556(5) 0.7854(3) 0.0624(19) Uani 1 1 d .
H9F H 1.3202 0.4302 0.7494 0.075 Uiso 1 1 calc R
C10F C 1.1590(3) 0.4115(4) 0.8378(3) 0.0443(15) Uani 1 1 d .
C11F C 1.1747(3) 0.5013(4) 0.8366(2) 0.0464(16) Uani 1 1 d .
H11F H 1.2172 0.5199 0.8282 0.056 Uiso 1 1 calc R
C12F C 1.1268(3) 0.5611(4) 0.8480(3) 0.0502(17) Uani 1 1 d .
C13F C 1.0650(4) 0.5390(5) 0.8622(3) 0.0626(19) Uani 1 1 d .
H13F H 1.0351 0.5815 0.8711 0.075 Uiso 1 1 calc R
C14F C 1.0474(3) 0.4513(5) 0.8629(3) 0.0646(19) Uani 1 1 d .
H14F H 1.0049 0.4344 0.8720 0.077 Uiso 1 1 calc R
C15F C 1.0946(3) 0.3870(4) 0.8498(3) 0.0574(18) Uani 1 1 d .
H15F H 1.0820 0.3282 0.8492 0.069 Uiso 1 1 calc R
Cl1G Cl 0.65319(9) 0.12884(12) 0.84862(9) 0.0860(6) Uani 1 1 d .
O1G O 0.8730(2) 0.5407(3) 0.8089(2) 0.0812(14) Uani 1 1 d .
O2G O 0.7703(2) 0.6109(3) 0.8116(2) 0.0899(16) Uani 1 1 d .
H2G H 0.7927 0.6521 0.8032 0.135 Uiso 1 1 calc R
C1G C 0.8094(3) 0.5423(4) 0.8164(3) 0.0563(16) Uani 1 1 d .
C2G C 0.7788(3) 0.4580(4) 0.8307(2) 0.0498(15) Uani 1 1 d .
C3G C 0.7073(3) 0.4571(4) 0.8305(2) 0.0520(15) Uani 1 1 d .
H3G H 0.6834 0.5109 0.8224 0.062 Uiso 1 1 calc R
C4G C 0.8310(3) 0.3818(4) 0.8417(2) 0.0534(16) Uani 1 1 d .
C5G C 0.8628(3) 0.3481(5) 0.8968(2) 0.0660(19) Uani 1 1 d .
H5G H 0.8536 0.3752 0.9281 0.079 Uiso 1 1 calc R
C6G C 0.9074(4) 0.2755(6) 0.9055(3) 0.089(2) Uani 1 1 d .
H6G H 0.9276 0.2537 0.9428 0.106 Uiso 1 1 calc R
C7G C 0.9230(4) 0.2344(5) 0.8610(4) 0.081(2) Uani 1 1 d .
H7G H 0.9541 0.1858 0.8671 0.097 Uiso 1 1 calc R
C8G C 0.8903(4) 0.2684(5) 0.8062(3) 0.078(2) Uani 1 1 d .
H8G H 0.8997 0.2409 0.7751 0.094 Uiso 1 1 calc R
C9G C 0.8457(3) 0.3396(5) 0.7957(3) 0.0697(19) Uani 1 1 d .
H9G H 0.8249 0.3601 0.7582 0.084 Uiso 1 1 calc R
C10G C 0.6608(3) 0.3878(4) 0.8408(2) 0.0456(14) Uani 1 1 d .
C11G C 0.6795(3) 0.3014(4) 0.8413(2) 0.0522(15) Uani 1 1 d .
H11G H 0.7245 0.2853 0.8359 0.063 Uiso 1 1 calc R
C12G C 0.6315(3) 0.2374(4) 0.8499(2) 0.0577(17) Uani 1 1 d .
C13G C 0.5646(3) 0.2618(4) 0.8592(2) 0.0519(15) Uani 1 1 d .
H13G H 0.5325 0.2194 0.8654 0.062 Uiso 1 1 calc R
C14G C 0.5462(3) 0.3482(4) 0.8591(3) 0.0627(17) Uani 1 1 d .
H14G H 0.5018 0.3641 0.8656 0.075 Uiso 1 1 calc R
C15G C 0.5929(3) 0.4124(4) 0.8495(3) 0.0624(17) Uani 1 1 d .
H15G H 0.5795 0.4709 0.8488 0.075 Uiso 1 1 calc R
Cl1H Cl 0.75490(10) 0.62826(13) 0.65601(9) 0.0886(6) Uani 1 1 d .
O1H O 0.8696(2) 0.1469(3) 0.6044(2) 0.0904(16) Uani 1 1 d .
O2H O 0.9704(2) 0.2190(3) 0.6004(2) 0.0760(13) Uani 1 1 d .
H2H H 0.9825 0.1701 0.5929 0.114 Uiso 1 1 calc R
C1H C 0.9050(3) 0.2151(4) 0.6098(3) 0.0623(17) Uani 1 1 d .
C2H C 0.8778(3) 0.2988(4) 0.6233(3) 0.0555(16) Uani 1 1 d .
C3H C 0.8071(3) 0.3000(4) 0.6276(2) 0.0576(16) Uani 1 1 d .
H3H H 0.7836 0.2459 0.6214 0.069 Uiso 1 1 calc R
C4H C 0.9277(3) 0.3742(4) 0.6349(2) 0.0441(14) Uani 1 1 d .
C5H C 0.9435(3) 0.4183(4) 0.5883(3) 0.0614(17) Uani 1 1 d .
H5H H 0.9208 0.3990 0.5508 0.074 Uiso 1 1 calc R
C6H C 0.9903(4) 0.4870(5) 0.5973(3) 0.082(2) Uani 1 1 d .
H6H H 1.0014 0.5133 0.5666 0.098 Uiso 1 1 calc R
C7H C 1.0215(4) 0.5179(5) 0.6527(4) 0.081(2) Uani 1 1 d .
H7H H 1.0531 0.5660 0.6592 0.097 Uiso 1 1 calc R
C8H C 1.0060(4) 0.4775(5) 0.6988(3) 0.090(2) Uani 1 1 d .
H8H H 1.0270 0.4984 0.7362 0.108 Uiso 1 1 calc R
C9H C 0.9601(3) 0.4079(4) 0.6887(3) 0.0672(18) Uani 1 1 d .
H9H H 0.9500 0.3814 0.7198 0.081 Uiso 1 1 calc R
C10H C 0.7622(3) 0.3673(4) 0.6397(3) 0.0551(16) Uani 1 1 d .
C11H C 0.7779(3) 0.4564(4) 0.6411(2) 0.0593(17) Uani 1 1 d .
H11H H 0.8204 0.4751 0.6326 0.071 Uiso 1 1 calc R
C12H C 0.7323(3) 0.5174(4) 0.6547(3) 0.0563(16) Uani 1 1 d .
C13H C 0.6703(3) 0.4940(5) 0.6700(3) 0.0693(19) Uani 1 1 d .
H13H H 0.6416 0.5359 0.6811 0.083 Uiso 1 1 calc R
C14H C 0.6518(3) 0.4073(5) 0.6686(3) 0.073(2) Uani 1 1 d .
H14H H 0.6097 0.3896 0.6779 0.087 Uiso 1 1 calc R
C15H C 0.6969(3) 0.3459(4) 0.6529(3) 0.0636(17) Uani 1 1 d .
H15H H 0.6828 0.2876 0.6512 0.076 Uiso 1 1 calc R
Cl1I Cl 0.25138(10) 0.08331(13) 0.64205(10) 0.0998(7) Uani 1 1 d .
O1I O 0.3770(2) 0.5658(3) 0.6164(2) 0.0941(17) Uani 1 1 d .
O2I O 0.4793(2) 0.4961(3) 0.6141(2) 0.0893(16) Uani 1 1 d .
H2I H 0.4917 0.5457 0.6084 0.134 Uiso 1 1 calc R
C1I C 0.4138(3) 0.4978(5) 0.6206(3) 0.0663(18) Uani 1 1 d .
C2I C 0.3822(3) 0.4143(4) 0.6301(3) 0.0587(16) Uani 1 1 d .
C3I C 0.3113(3) 0.4125(4) 0.6309(2) 0.0597(17) Uani 1 1 d .
H3I H 0.2880 0.4667 0.6254 0.072 Uiso 1 1 calc R
C4I C 0.4326(3) 0.3356(4) 0.6383(2) 0.0464(14) Uani 1 1 d .
C5I C 0.4660(3) 0.2989(5) 0.6927(3) 0.0693(19) Uani 1 1 d .
H5I H 0.4570 0.3239 0.7247 0.083 Uiso 1 1 calc R
C6I C 0.5110(4) 0.2279(5) 0.7003(3) 0.090(2) Uani 1 1 d .
H6I H 0.5329 0.2053 0.7371 0.109 Uiso 1 1 calc R
C7I C 0.5240(4) 0.1901(5) 0.6544(4) 0.096(3) Uani 1 1 d .
H7I H 0.5552 0.1416 0.6601 0.115 Uiso 1 1 calc R
C8I C 0.4918(4) 0.2219(5) 0.5988(3) 0.083(2) Uani 1 1 d .
H8I H 0.5000 0.1949 0.5671 0.100 Uiso 1 1 calc R
C9I C 0.4472(3) 0.2952(4) 0.5925(3) 0.0657(18) Uani 1 1 d .
H9I H 0.4261 0.3182 0.5558 0.079 Uiso 1 1 calc R
C10I C 0.2645(3) 0.3426(4) 0.6387(2) 0.0492(14) Uani 1 1 d .
C11I C 0.2800(3) 0.2549(5) 0.6379(3) 0.0653(18) Uani 1 1 d .
H11I H 0.3249 0.2378 0.6326 0.078 Uiso 1 1 calc R
C12I C 0.2310(4) 0.1913(5) 0.6447(3) 0.074(2) Uani 1 1 d .
C13I C 0.1635(3) 0.2203(5) 0.6531(3) 0.072(2) Uani 1 1 d .
H13I H 0.1300 0.1790 0.6585 0.087 Uiso 1 1 calc R
C14I C 0.1465(4) 0.3038(5) 0.6534(3) 0.075(2) Uani 1 1 d .
H14I H 0.1009 0.3203 0.6577 0.090 Uiso 1 1 calc R
C15I C 0.1957(3) 0.3665(4) 0.6474(3) 0.0646(18) Uani 1 1 d .
H15I H 0.1839 0.4252 0.6490 0.078 Uiso 1 1 calc R
Cl1J Cl 0.35397(14) 0.62530(16) 0.45295(14) 0.0928(6) Uani 1 1 d .
O1J O 0.4669(3) 0.1437(4) 0.4088(3) 0.0878(15) Uani 1 1 d .
O2J O 0.5700(3) 0.2148(4) 0.4053(3) 0.0783(13) Uani 1 1 d .
H2J H 0.5809 0.1657 0.3971 0.117 Uiso 1 1 calc R
C1J C 0.5040(5) 0.2128(5) 0.4131(4) 0.0658(17) Uani 1 1 d .
C2J C 0.4775(5) 0.2942(5) 0.4276(3) 0.0560(15) Uani 1 1 d .
C3J C 0.4051(4) 0.2945(5) 0.4292(3) 0.0541(15) Uani 1 1 d .
H3J H 0.3815 0.2404 0.4226 0.065 Uiso 1 1 calc R
C4J C 0.5269(4) 0.3715(5) 0.4392(3) 0.0498(14) Uani 1 1 d .
C5J C 0.5418(4) 0.4144(5) 0.3935(3) 0.0570(16) Uani 1 1 d .
H5J H 0.5198 0.3957 0.3558 0.068 Uiso 1 1 calc R
C6J C 0.5894(6) 0.4848(7) 0.4053(4) 0.085(2) Uani 1 1 d .
H6J H 0.6015 0.5117 0.3752 0.102 Uiso 1 1 calc R
C7J C 0.6188(5) 0.5156(6) 0.4586(5) 0.088(2) Uani 1 1 d .
H7J H 0.6490 0.5650 0.4646 0.105 Uiso 1 1 calc R
C8J C 0.6048(6) 0.4744(7) 0.5061(5) 0.099(3) Uani 1 1 d .
H8J H 0.6258 0.4946 0.5437 0.119 Uiso 1 1 calc R
C9J C 0.5587(4) 0.4035(6) 0.4938(3) 0.0613(17) Uani 1 1 d .
H9J H 0.5483 0.3752 0.5242 0.074 Uiso 1 1 calc R
C10J C 0.3588(4) 0.3654(5) 0.4394(3) 0.0488(14) Uani 1 1 d .
C11J C 0.3771(5) 0.4540(6) 0.4409(4) 0.0638(17) Uani 1 1 d .
H11J H 0.4209 0.4718 0.4339 0.077 Uiso 1 1 calc R
C12J C 0.3316(4) 0.5128(5) 0.4524(3) 0.0546(15) Uani 1 1 d .
C13J C 0.2658(5) 0.4896(6) 0.4639(4) 0.0763(19) Uani 1 1 d .
H13J H 0.2356 0.5321 0.4725 0.092 Uiso 1 1 calc R
C14J C 0.2469(5) 0.4044(6) 0.4623(4) 0.079(2) Uani 1 1 d .
H14J H 0.2031 0.3877 0.4697 0.095 Uiso 1 1 calc R
C15J C 0.2916(4) 0.3435(6) 0.4501(4) 0.0715(18) Uani 1 1 d .
H15J H 0.2776 0.2851 0.4486 0.086 Uiso 1 1 calc R

loop_
_atom_site_aniso_label
_atom_site_aniso_U_11
_atom_site_aniso_U_22
_atom_site_aniso_U_33
_atom_site_aniso_U_23
_atom_site_aniso_U_13
_atom_site_aniso_U_12
Cl1A 0.0758(13) 0.0686(13) 0.164(2) 0.0122(12) 0.0514(14) -0.0057(10)
O1A 0.055(3) 0.057(3) 0.177(5) 0.013(3) 0.053(3) -0.002(2)
O2A 0.055(3) 0.059(3) 0.140(4) 0.003(3) 0.041(3) -0.010(2)
C1A 0.040(4) 0.065(5) 0.084(5) -0.010(4) 0.023(3) -0.004(3)
C2A 0.044(3) 0.056(4) 0.072(4) -0.004(3) 0.026(3) -0.016(3)
C3A 0.047(4) 0.039(4) 0.084(4) 0.002(3) 0.025(3) 0.000(3)
C4A 0.041(3) 0.053(4) 0.065(4) -0.007(3) 0.019(3) -0.013(3)
C5A 0.075(5) 0.075(5) 0.074(5) -0.006(4) 0.003(4) 0.012(4)
C6A 0.092(6) 0.077(6) 0.071(5) 0.009(4) 0.014(4) 0.019(4)
C7A 0.068(5) 0.070(6) 0.125(7) 0.013(5) 0.003(5) 0.014(4)
C8A 0.102(6) 0.066(5) 0.098(6) -0.014(4) 0.049(5) 0.004(4)
C9A 0.079(5) 0.063(5) 0.065(4) 0.010(3) 0.031(4) -0.007(4)
C10A 0.049(3) 0.052(4) 0.056(4) 0.001(3) 0.015(3) -0.004(3)
C11A 0.041(4) 0.087(5) 0.068(4) 0.002(4) 0.023(3) -0.002(4)
C12A 0.056(4) 0.065(5) 0.065(4) 0.006(3) 0.017(3) 0.001(3)
C13A 0.043(4) 0.084(6) 0.102(5) 0.028(4) 0.024(4) -0.003(4)
C14A 0.037(4) 0.097(6) 0.104(6) 0.031(5) 0.030(4) 0.020(4)
C15A 0.040(3) 0.058(4) 0.103(5) -0.005(4) 0.023(4) -0.001(3)
Cl1B 0.0637(11) 0.0712(14) 0.1488(18) 0.0036(12) 0.0412(12) 0.0138(10)
O1B 0.043(3) 0.079(3) 0.132(4) -0.018(3) 0.040(3) 0.011(2)
O2B 0.057(3) 0.057(3) 0.159(5) -0.021(3) 0.044(3) 0.008(2)
C1B 0.049(4) 0.061(5) 0.075(5) -0.006(3) 0.019(4) 0.015(3)
C2B 0.035(3) 0.062(4) 0.070(4) -0.008(3) 0.020(3) 0.010(3)
C3B 0.047(3) 0.059(4) 0.070(4) -0.010(3) 0.027(3) 0.011(3)
C4B 0.040(3) 0.078(5) 0.049(4) -0.011(3) 0.020(3) 0.026(3)
C5B 0.049(4) 0.098(6) 0.061(4) -0.015(4) 0.025(3) 0.005(4)
C6B 0.075(5) 0.076(6) 0.093(6) 0.010(4) 0.033(4) -0.006(4)
C7B 0.082(6) 0.073(6) 0.142(9) -0.008(6) 0.026(6) -0.015(5)
C8B 0.059(5) 0.107(8) 0.096(7) -0.030(5) -0.006(4) 0.008(5)
C9B 0.062(4) 0.077(5) 0.082(5) -0.003(4) 0.019(4) 0.008(4)
C10B 0.033(3) 0.075(5) 0.057(4) 0.000(3) 0.015(3) 0.013(3)
C11B 0.032(3) 0.064(4) 0.068(4) 0.005(3) 0.012(3) 0.004(3)
C12B 0.046(4) 0.063(4) 0.066(4) 0.003(3) 0.016(3) 0.019(3)
C13B 0.048(4) 0.085(6) 0.069(4) -0.001(4) 0.014(3) 0.022(4)
C14B 0.034(3) 0.079(5) 0.109(6) 0.017(4) 0.030(4) 0.023(3)
C15B 0.041(3) 0.064(4) 0.086(5) -0.015(3) 0.025(3) 0.001(3)
Cl1C 0.0595(10) 0.0593(12) 0.1243(15) 0.0091(9) 0.0474(11) -0.0069(8)
O1C 0.048(2) 0.050(3) 0.107(3) 0.018(2) 0.048(2) -0.0054(19)
O2C 0.057(3) 0.053(3) 0.157(5) 0.033(3) 0.062(3) 0.003(2)
C1C 0.036(3) 0.066(4) 0.069(4) 0.018(3) 0.028(3) -0.017(3)
C2C 0.028(3) 0.055(4) 0.051(3) 0.005(3) 0.020(2) 0.003(3)
C3C 0.035(3) 0.052(4) 0.055(3) 0.014(3) 0.022(3) 0.002(3)
C4C 0.024(3) 0.049(4) 0.052(3) 0.003(3) 0.017(3) -0.004(2)
C5C 0.045(3) 0.078(5) 0.048(4) 0.002(3) 0.019(3) 0.007(3)
C6C 0.064(4) 0.067(5) 0.049(4) 0.014(3) 0.002(3) 0.014(4)
C7C 0.061(4) 0.076(5) 0.104(6) 0.025(5) 0.031(5) 0.017(4)
C8C 0.076(5) 0.077(5) 0.060(4) -0.011(3) 0.045(4) 0.004(4)
C9C 0.050(4) 0.058(4) 0.072(4) 0.007(3) 0.030(3) 0.001(3)
C10C 0.026(3) 0.048(4) 0.054(3) 0.007(3) 0.007(3) -0.007(3)
C11C 0.017(2) 0.066(4) 0.054(3) 0.010(3) 0.024(2) -0.002(2)
C12C 0.046(3) 0.066(4) 0.068(4) 0.008(3) 0.030(3) -0.018(3)
C13C 0.041(3) 0.073(5) 0.061(4) 0.016(3) 0.030(3) -0.016(3)
C14C 0.042(3) 0.071(5) 0.082(5) 0.014(4) 0.044(3) -0.001(3)
C15C 0.035(3) 0.074(5) 0.068(4) 0.004(3) 0.030(3) -0.005(3)
Cl1D 0.0694(12) 0.0607(13) 0.1404(18) 0.0152(12) 0.0490(13) 0.0058(10)
O1D 0.044(3) 0.047(3) 0.161(5) 0.010(3) 0.047(3) 0.015(2)
O2D 0.050(3) 0.059(3) 0.127(4) 0.017(3) 0.052(3) 0.004(2)
C1D 0.027(3) 0.062(5) 0.069(4) 0.004(3) 0.021(3) 0.007(3)
C2D 0.035(3) 0.052(4) 0.059(4) 0.010(3) 0.016(3) 0.004(3)
C3D 0.031(3) 0.054(4) 0.081(5) 0.001(3) 0.019(3) 0.002(3)
C4D 0.032(3) 0.051(4) 0.058(4) 0.002(3) 0.022(3) 0.005(3)
C5D 0.052(4) 0.082(5) 0.049(4) 0.006(3) 0.017(3) 0.015(4)
C6D 0.062(5) 0.086(6) 0.071(5) 0.037(4) 0.014(4) 0.028(4)
C7D 0.062(5) 0.063(6) 0.123(8) 0.013(5) 0.034(5) 0.010(4)
C8D 0.092(6) 0.053(5) 0.104(7) -0.005(4) 0.069(5) 0.012(4)
C9D 0.060(4) 0.068(5) 0.071(5) 0.008(4) 0.029(4) 0.016(4)
C10D 0.037(3) 0.051(4) 0.050(4) 0.003(3) 0.010(3) 0.010(3)
C11D 0.035(3) 0.053(4) 0.060(4) 0.013(3) 0.025(3) 0.012(3)
C12D 0.049(4) 0.058(4) 0.066(4) 0.004(3) 0.025(3) -0.008(3)
C13D 0.041(4) 0.077(5) 0.066(4) 0.009(4) 0.035(3) 0.002(3)
C14D 0.038(4) 0.084(6) 0.083(5) 0.006(4) 0.026(4) 0.021(4)
C15D 0.035(3) 0.059(4) 0.090(5) 0.003(4) 0.021(4) 0.007(3)
Cl1E 0.0674(11) 0.0542(12) 0.1352(16) 0.0033(10) 0.0507(11) 0.0087(8)
O1E 0.047(2) 0.051(3) 0.118(4) -0.015(2) 0.045(3) 0.004(2)
O2E 0.053(3) 0.054(3) 0.127(4) -0.010(3) 0.048(3) -0.003(2)
C1E 0.024(3) 0.051(4) 0.073(4) -0.013(3) 0.018(3) -0.002(3)
C2E 0.038(3) 0.049(4) 0.052(3) -0.005(3) 0.020(3) 0.004(3)
C3E 0.032(3) 0.050(4) 0.060(4) -0.008(3) 0.019(3) 0.008(3)
C4E 0.023(3) 0.041(3) 0.059(4) -0.005(3) 0.019(3) 0.006(2)
C5E 0.054(4) 0.057(4) 0.054(4) -0.012(3) 0.027(3) -0.004(3)
C6E 0.051(4) 0.078(6) 0.100(6) -0.029(4) 0.007(4) -0.007(4)
C7E 0.054(4) 0.047(4) 0.125(7) -0.001(4) 0.047(4) -0.008(3)
C8E 0.063(4) 0.084(6) 0.092(6) 0.010(4) 0.046(4) -0.015(4)
C9E 0.056(4) 0.077(5) 0.064(4) -0.008(3) 0.030(3) -0.001(4)
C10E 0.025(3) 0.057(4) 0.057(4) -0.001(3) 0.014(3) 0.012(3)
C11E 0.028(3) 0.049(4) 0.066(4) -0.001(3) 0.027(3) 0.014(3)
C12E 0.027(3) 0.052(4) 0.053(3) -0.002(3) 0.022(3) 0.009(2)
C13E 0.044(3) 0.049(4) 0.052(3) 0.000(3) 0.026(3) 0.020(3)
C14E 0.037(3) 0.086(5) 0.072(4) 0.000(4) 0.037(3) 0.016(3)
C15E 0.031(3) 0.055(4) 0.068(4) -0.017(3) 0.021(3) 0.000(3)
Cl1F 0.0701(12) 0.0598(12) 0.1343(18) -0.0134(11) 0.0503(12) 0.0006(9)
O1F 0.049(3) 0.062(3) 0.144(5) 0.002(3) 0.050(3) -0.010(2)
O2F 0.049(3) 0.042(3) 0.168(5) -0.011(3) 0.044(3) -0.006(2)
C1F 0.045(4) 0.045(4) 0.095(5) -0.009(4) 0.025(4) -0.008(3)
C2F 0.030(3) 0.046(4) 0.063(4) 0.007(3) 0.012(3) 0.002(3)
C3F 0.035(3) 0.055(4) 0.070(4) -0.003(3) 0.018(3) -0.001(3)
C4F 0.030(3) 0.048(4) 0.053(4) -0.004(3) 0.022(3) 0.002(3)
C5F 0.047(4) 0.092(6) 0.054(4) -0.003(4) 0.015(3) -0.020(4)
C6F 0.073(5) 0.082(6) 0.093(6) -0.036(5) 0.001(5) -0.029(5)
C7F 0.083(6) 0.066(5) 0.115(7) 0.002(5) 0.042(6) -0.033(4)
C8F 0.059(5) 0.080(6) 0.088(6) 0.010(4) 0.024(4) -0.012(4)
C9F 0.047(4) 0.074(5) 0.066(5) -0.003(4) 0.017(4) -0.013(4)
C10F 0.023(3) 0.060(4) 0.053(4) -0.009(3) 0.016(3) -0.003(3)
C11F 0.031(3) 0.062(4) 0.046(4) -0.007(3) 0.012(3) 0.000(3)
C12F 0.040(4) 0.060(4) 0.050(4) -0.012(3) 0.014(3) -0.011(3)
C13F 0.049(4) 0.064(5) 0.083(5) -0.018(4) 0.034(4) -0.008(3)
C14F 0.039(4) 0.081(5) 0.085(5) -0.013(4) 0.037(4) -0.006(4)
C15F 0.030(3) 0.060(4) 0.082(5) -0.011(4) 0.016(3) -0.008(3)
Cl1G 0.0667(11) 0.0694(13) 0.1284(16) 0.0073(11) 0.0398(11) -0.0082(9)
O1G 0.051(3) 0.083(3) 0.123(4) 0.006(3) 0.045(3) -0.022(2)
O2G 0.059(3) 0.067(3) 0.158(5) 0.023(3) 0.055(3) -0.007(3)
C1G 0.030(3) 0.057(4) 0.080(4) 0.005(3) 0.014(3) -0.007(3)
C2G 0.049(3) 0.052(4) 0.049(3) 0.009(3) 0.016(3) -0.016(3)
C3G 0.034(3) 0.051(4) 0.076(4) 0.001(3) 0.025(3) -0.003(3)
C4G 0.036(3) 0.079(5) 0.047(4) 0.001(3) 0.015(3) -0.010(3)
C5G 0.050(4) 0.103(6) 0.041(4) 0.000(3) 0.009(3) 0.005(4)
C6G 0.057(4) 0.129(8) 0.075(5) 0.033(5) 0.014(4) 0.014(4)
C7G 0.056(4) 0.085(6) 0.109(6) 0.033(5) 0.035(5) 0.015(4)
C8G 0.067(5) 0.086(6) 0.098(6) -0.001(4) 0.047(4) 0.001(4)
C9G 0.051(4) 0.085(5) 0.070(5) 0.013(4) 0.014(3) 0.008(4)
C10G 0.034(3) 0.048(4) 0.056(3) -0.003(3) 0.017(3) -0.013(3)
C11G 0.027(3) 0.072(5) 0.060(4) -0.008(3) 0.018(3) -0.007(3)
C12G 0.035(3) 0.074(5) 0.066(4) -0.006(3) 0.019(3) -0.025(3)
C13G 0.039(3) 0.063(4) 0.059(4) 0.003(3) 0.023(3) -0.015(3)
C14G 0.036(3) 0.072(5) 0.087(5) 0.007(4) 0.029(3) -0.012(3)
C15G 0.034(3) 0.072(5) 0.087(5) -0.006(4) 0.027(3) -0.004(3)
Cl1H 0.0832(13) 0.0688(13) 0.1219(16) -0.0097(11) 0.0439(12) 0.0069(10)
O1H 0.067(3) 0.053(3) 0.158(5) -0.008(3) 0.045(3) -0.011(2)
O2H 0.051(3) 0.058(3) 0.127(4) -0.007(3) 0.039(3) 0.009(2)
C1H 0.048(4) 0.050(4) 0.091(5) -0.018(3) 0.024(4) 0.005(3)
C2H 0.037(3) 0.067(4) 0.064(4) -0.007(3) 0.017(3) -0.002(3)
C3H 0.047(4) 0.047(4) 0.076(4) -0.003(3) 0.016(3) -0.006(3)
C4H 0.024(3) 0.055(4) 0.051(3) 0.000(3) 0.008(3) 0.005(2)
C5H 0.058(4) 0.072(5) 0.053(4) -0.001(3) 0.015(3) -0.001(3)
C6H 0.065(5) 0.084(6) 0.099(6) -0.002(4) 0.030(4) -0.021(4)
C7H 0.066(5) 0.061(5) 0.114(7) -0.005(5) 0.025(5) -0.017(4)
C8H 0.066(5) 0.096(7) 0.093(6) -0.039(5) 0.004(4) -0.012(4)
C9H 0.067(4) 0.069(5) 0.063(4) -0.016(3) 0.018(4) -0.003(4)
C10H 0.038(3) 0.058(4) 0.075(4) 0.011(3) 0.025(3) -0.003(3)
C11H 0.036(3) 0.079(5) 0.059(4) 0.012(3) 0.007(3) 0.012(3)
C12H 0.041(3) 0.060(4) 0.063(4) -0.003(3) 0.009(3) -0.005(3)
C13H 0.045(4) 0.089(6) 0.080(5) -0.014(4) 0.027(3) -0.001(4)
C14H 0.045(4) 0.090(6) 0.095(5) 0.003(4) 0.039(4) 0.000(4)
C15H 0.050(4) 0.060(4) 0.083(5) -0.005(3) 0.024(3) -0.009(3)
Cl1I 0.0813(13) 0.0678(13) 0.166(2) -0.0001(12) 0.0608(14) -0.0118(10)
O1I 0.051(3) 0.061(3) 0.178(5) 0.005(3) 0.047(3) -0.014(2)
O2I 0.054(3) 0.072(3) 0.150(5) 0.015(3) 0.043(3) -0.015(2)
C1I 0.044(4) 0.071(5) 0.094(5) -0.006(4) 0.036(4) -0.013(4)
C2I 0.039(3) 0.068(4) 0.069(4) 0.001(3) 0.017(3) -0.009(3)
C3I 0.048(4) 0.059(4) 0.072(4) 0.007(3) 0.019(3) 0.002(3)
C4I 0.031(3) 0.054(4) 0.057(4) 0.003(3) 0.018(3) -0.002(3)
C5I 0.059(4) 0.089(5) 0.052(4) 0.005(3) 0.005(3) 0.002(4)
C6I 0.094(6) 0.084(6) 0.075(6) 0.020(4) -0.002(5) 0.010(5)
C7I 0.073(5) 0.075(6) 0.137(8) 0.027(6) 0.028(6) 0.003(4)
C8I 0.095(6) 0.070(5) 0.102(6) 0.009(4) 0.058(5) 0.007(4)
C9I 0.073(4) 0.068(5) 0.062(4) 0.010(3) 0.028(4) 0.001(4)
C10I 0.037(3) 0.054(4) 0.064(4) 0.004(3) 0.027(3) -0.013(3)
C11I 0.044(4) 0.082(5) 0.075(5) 0.003(4) 0.027(3) -0.005(3)
C12I 0.060(4) 0.084(5) 0.075(5) 0.000(4) 0.019(4) -0.023(4)
C13I 0.030(3) 0.093(6) 0.098(5) 0.023(4) 0.026(3) 0.002(3)
C14I 0.051(4) 0.095(6) 0.086(5) 0.014(4) 0.032(4) 0.007(4)
C15I 0.033(3) 0.070(5) 0.092(5) -0.009(4) 0.021(3) -0.012(3)
Cl1J 0.0749(12) 0.0690(12) 0.1410(17) -0.0183(11) 0.0430(12) 0.0037(9)
O1J 0.050(3) 0.052(3) 0.168(5) -0.012(3) 0.044(3) -0.002(2)
O2J 0.045(2) 0.056(3) 0.141(4) -0.003(2) 0.039(3) 0.009(2)
C1J 0.050(4) 0.054(4) 0.087(5) 0.007(3) 0.011(3) 0.000(3)
C2J 0.053(4) 0.050(4) 0.068(4) 0.003(3) 0.024(3) 0.020(3)
C3J 0.046(3) 0.046(4) 0.070(4) -0.004(3) 0.017(3) 0.002(3)
C4J 0.034(3) 0.059(4) 0.059(4) 0.004(3) 0.018(3) 0.009(3)
C5J 0.059(4) 0.068(4) 0.049(4) 0.013(3) 0.023(3) 0.013(3)
C6J 0.078(5) 0.100(6) 0.084(6) 0.003(4) 0.033(4) 0.013(5)
C7J 0.079(5) 0.060(5) 0.130(7) 0.006(5) 0.042(5) -0.025(4)
C8J 0.089(6) 0.104(7) 0.091(6) -0.023(5) 0.006(5) -0.017(5)
C9J 0.050(4) 0.079(5) 0.055(4) 0.012(3) 0.017(3) 0.000(3)
C10J 0.030(3) 0.060(4) 0.056(3) -0.006(3) 0.013(3) -0.004(3)
C11J 0.045(3) 0.071(5) 0.078(4) -0.003(3) 0.023(3) -0.001(3)
C12J 0.048(3) 0.051(4) 0.063(4) -0.004(3) 0.015(3) -0.007(3)
C13J 0.064(4) 0.067(5) 0.104(5) -0.012(4) 0.036(4) 0.001(4)
C14J 0.047(4) 0.078(6) 0.124(6) -0.005(4) 0.042(4) 0.004(4)
C15J 0.049(4) 0.063(4) 0.096(5) -0.003(4) 0.013(4) -0.004(3)

loop_
_atom_type_symbol
_atom_type_description
_atom_type_scat_dispersion_real
_atom_type_scat_dispersion_imag
_atom_type_scat_source
C C 0.0033 0.0016 'International Tables Vol C Tables 4.2.6.8 and 6.1.1.4'
H H 0.0000 0.0000 'International Tables Vol C Tables 4.2.6.8 and 6.1.1.4'
O O 0.0106 0.0060 'International Tables Vol C Tables 4.2.6.8 and 6.1.1.4'
Cl Cl 0.1484 0.1585 'International Tables Vol C Tables 4.2.6.8 and 6.1.1.4'

loop_
_geom_angle_atom_site_label_1
_geom_angle_atom_site_label_2
_geom_angle_atom_site_label_3
_geom_angle
C1A O2A H2A 109.5
O1A C1A O2A 121.5(8)
O1A C1A C2A 122.6(7)
O2A C1A C2A 115.8(7)
C3A C2A C4A 126.3(7)
C3A C2A C1A 116.6(7)
C4A C2A C1A 117.0(7)
C2A C3A C10A 132.4(7)
C2A C3A H3A 113.8
C10A C3A H3A 113.8
C5A C4A C9A 117.6(8)
C5A C4A C2A 121.9(7)
C9A C4A C2A 120.5(7)
C6A C5A C4A 120.9(9)
C6A C5A H5A 119.6
C4A C5A H5A 119.6
C7A C6A C5A 121.3(9)
C7A C6A H6A 119.3
C5A C6A H6A 119.3
C6A C7A C8A 118.7(9)
C6A C7A H7A 120.6
C8A C7A H7A 120.6
C9A C8A C7A 122.1(10)
C9A C8A H8A 119.0
C7A C8A H8A 119.0
C8A C9A C4A 119.4(9)
C8A C9A H9A 120.3
C4A C9A H9A 120.3
C15A C10A C11A 114.8(7)
C15A C10A C3A 121.2(7)
C11A C10A C3A 124.0(7)
C12A C11A C10A 120.6(8)
C12A C11A H11A 119.7
C10A C11A H11A 119.7
C11A C12A C13A 122.1(8)
C11A C12A Cl1A 120.6(7)
C13A C12A Cl1A 117.3(7)
C14A C13A C12A 116.8(8)
C14A C13A H13A 121.6
C12A C13A H13A 121.6
C15A C14A C13A 121.8(8)
C15A C14A H14A 119.1
C13A C14A H14A 119.1
C14A C15A C10A 123.9(8)
C14A C15A H15A 118.1
C10A C15A H15A 118.1
C1B O2B H2B 109.5
O1B C1B O2B 121.2(7)
O1B C1B C2B 120.8(7)
O2B C1B C2B 118.1(7)
C3B C2B C1B 117.1(7)
C3B C2B C4B 126.8(7)
C1B C2B C4B 116.1(6)
C2B C3B C10B 129.7(7)
C2B C3B H3B 115.2
C10B C3B H3B 115.2
C9B C4B C5B 115.2(8)
C9B C4B C2B 124.6(7)
C5B C4B C2B 120.2(7)
C6B C5B C4B 123.0(8)
C6B C5B H5B 118.5
C4B C5B H5B 118.5
C7B C6B C5B 121.5(9)
C7B C6B H6B 119.2
C5B C6B H6B 119.2
C6B C7B C8B 115.7(9)
C6B C7B H7B 122.2
C8B C7B H7B 122.2
C9B C8B C7B 123.3(9)
C9B C8B H8B 118.3
C7B C8B H8B 118.3
C8B C9B C4B 121.1(9)
C8B C9B H9B 119.5
C4B C9B H9B 119.5
C15B C10B C11B 118.8(7)
C15B C10B C3B 116.7(7)
C11B C10B C3B 124.5(7)
C12B C11B C10B 119.4(7)
C12B C11B H11B 120.3
C10B C11B H11B 120.3
C11B C12B C13B 121.9(8)
C11B C12B Cl1B 118.9(6)
C13B C12B Cl1B 119.2(6)
C14B C13B C12B 119.0(8)
C14B C13B H13B 120.5
C12B C13B H13B 120.5
C13B C14B C15B 119.4(8)
C13B C14B H14B 120.3
C15B C14B H14B 120.3
C10B C15B C14B 121.4(8)
C10B C15B H15B 119.3
C14B C15B H15B 119.3
C1C O2C H2C 109.5
O1C C1C O2C 123.9(7)
O1C C1C C2C 118.4(7)
O2C C1C C2C 117.7(6)
C3C C2C C4C 127.1(7)
C3C C2C C1C 117.0(7)
C4C C2C C1C 115.9(6)
C2C C3C C10C 130.6(7)
C2C C3C H3C 114.7
C10C C3C H3C 114.7
C9C C4C C5C 118.9(7)
C9C C4C C2C 119.4(7)
C5C C4C C2C 121.7(7)
C4C C5C C6C 119.2(8)
C4C C5C H5C 120.4
C6C C5C H5C 120.4
C7C C6C C5C 121.3(8)
C7C C6C H6C 119.4
C5C C6C H6C 119.4
C6C C7C C8C 120.1(9)
C6C C7C H7C 119.9
C8C C7C H7C 119.9
C7C C8C C9C 118.9(8)
C7C C8C H8C 120.5
C9C C8C H8C 120.5
C4C C9C C8C 121.4(8)
C4C C9C H9C 119.3
C8C C9C H9C 119.3
C15C C10C C11C 118.2(7)
C15C C10C C3C 118.3(7)
C11C C10C C3C 123.5(7)
C10C C11C C12C 119.9(7)
C10C C11C H11C 120.1
C12C C11C H11C 120.1
C13C C12C C11C 121.0(8)
C13C C12C Cl1C 119.6(6)
C11C C12C Cl1C 119.3(6)
C14C C13C C12C 118.8(7)
C14C C13C H13C 120.6
C12C C13C H13C 120.6
C13C C14C C15C 120.2(7)
C13C C14C H14C 119.9
C15C C14C H14C 119.9
C10C C15C C14C 121.7(8)
C10C C15C H15C 119.1
C14C C15C H15C 119.1
C1D O2D H2D 109.5
O1D C1D O2D 121.2(7)
O1D C1D C2D 121.6(6)
O2D C1D C2D 117.2(6)
C3D C2D C1D 117.5(6)
C3D C2D C4D 126.7(7)
C1D C2D C4D 115.8(6)
C2D C3D C10D 132.5(7)
C2D C3D H3D 113.8
C10D C3D H3D 113.8
C9D C4D C5D 119.8(7)
C9D C4D C2D 120.9(7)
C5D C4D C2D 119.2(6)
C6D C5D C4D 117.8(7)
C6D C5D H5D 121.1
C4D C5D H5D 121.1
C7D C6D C5D 122.3(8)
C7D C6D H6D 118.8
C5D C6D H6D 118.8
C6D C7D C8D 119.4(8)
C6D C7D H7D 120.3
C8D C7D H7D 120.3
C7D C8D C9D 120.3(8)
C7D C8D H8D 119.8
C9D C8D H8D 119.8
C4D C9D C8D 120.3(8)
C4D C9D H9D 119.9
C8D C9D H9D 119.9
C11D C10D C15D 117.2(7)
C11D C10D C3D 124.0(7)
C15D C10D C3D 118.8(6)
C10D C11D C12D 121.6(7)
C10D C11D H11D 119.2
C12D C11D H11D 119.2
C11D C12D C13D 120.4(7)
C11D C12D Cl1D 120.6(6)
C13D C12D Cl1D 119.0(6)
C14D C13D C12D 117.1(7)
C14D C13D H13D 121.5
C12D C13D H13D 121.5
C15D C14D C13D 123.6(7)
C15D C14D H14D 118.2
C13D C14D H14D 118.2
C14D C15D C10D 120.2(7)
C14D C15D H15D 119.9
C10D C15D H15D 119.9
C1E O2E H2E 109.5
O1E C1E O2E 121.9(7)
O1E C1E C2E 118.3(7)
O2E C1E C2E 119.5(6)
C3E C2E C4E 127.8(7)
C3E C2E C1E 115.4(7)
C4E C2E C1E 116.7(6)
C2E C3E C10E 130.2(7)
C2E C3E H3E 114.9
C10E C3E H3E 114.9
C9E C4E C5E 119.4(7)
C9E C4E C2E 121.2(7)
C5E C4E C2E 119.4(7)
C4E C5E C6E 119.1(8)
C4E C5E H5E 120.4
C6E C5E H5E 120.4
C7E C6E C5E 121.6(9)
C7E C6E H6E 119.2
C5E C6E H6E 119.2
C8E C7E C6E 117.2(8)
C8E C7E H7E 121.4
C6E C7E H7E 121.4
C7E C8E C9E 122.9(10)
C7E C8E H8E 118.5
C9E C8E H8E 118.5
C8E C9E C4E 119.8(9)
C8E C9E H9E 120.1
C4E C9E H9E 120.1
C15E C10E C11E 119.4(7)
C15E C10E C3E 117.3(7)
C11E C10E C3E 123.3(6)
C10E C11E C12E 119.8(7)
C10E C11E H11E 120.1
C12E C11E H11E 120.1
C13E C12E C11E 121.2(7)
C13E C12E Cl1E 118.8(5)
C11E C12E Cl1E 120.0(6)
C12E C13E C14E 119.7(6)
C12E C13E H13E 120.2
C14E C13E H13E 120.2
C15E C14E C13E 117.1(7)
C15E C14E H14E 121.4
C13E C14E H14E 121.4
C10E C15E C14E 122.7(8)
C10E C15E H15E 118.6
C14E C15E H15E 118.6
C1F O2F H2F 109.5
O1F C1F O2F 123.9(7)
O1F C1F C2F 118.4(7)
O2F C1F C2F 117.7(7)
C3F C2F C4F 124.8(6)
C3F C2F C1F 117.7(6)
C4F C2F C1F 117.5(6)
C2F C3F C10F 131.0(7)
C2F C3F H3F 114.5
C10F C3F H3F 114.5
C5F C4F C9F 118.3(7)
C5F C4F C2F 123.0(7)
C9F C4F C2F 118.6(6)
C4F C5F C6F 121.4(8)
C4F C5F H5F 119.3
C6F C5F H5F 119.3
C5F C6F C7F 119.6(8)
C5F C6F H6F 120.2
C7F C6F H6F 120.2
C8F C7F C6F 120.4(8)
C8F C7F H7F 119.8
C6F C7F H7F 119.8
C7F C8F C9F 118.5(9)
C7F C8F H8F 120.7
C9F C8F H8F 120.7
C8F C9F C4F 121.7(8)
C8F C9F H9F 119.1
C4F C9F H9F 119.1
C15F C10F C11F 118.2(7)
C15F C10F C3F 116.5(6)
C11F C10F C3F 125.3(6)
C12F C11F C10F 119.6(7)
C12F C11F H11F 120.2
C10F C11F H11F 120.2
C13F C12F C11F 123.6(7)
C13F C12F Cl1F 118.5(6)
C11F C12F Cl1F 117.9(5)
C12F C13F C14F 118.3(7)
C12F C13F H13F 120.9
C14F C13F H13F 120.9
C13F C14F C15F 120.0(7)
C13F C14F H14F 120.0
C15F C14F H14F 120.0
C10F C15F C14F 120.3(7)
C10F C15F H15F 119.9
C14F C15F H15F 119.9
C1G O2G H2G 109.5
O1G C1G O2G 123.4(7)
O1G C1G C2G 117.6(6)
O2G C1G C2G 118.9(6)
C3G C2G C4G 126.5(6)
C3G C2G C1G 117.6(6)
C4G C2G C1G 115.9(6)
C2G C3G C10G 131.7(7)
C2G C3G H3G 114.2
C10G C3G H3G 114.2
C5G C4G C9G 118.2(7)
C5G C4G C2G 121.7(7)
C9G C4G C2G 120.0(6)
C6G C5G C4G 120.7(8)
C6G C5G H5G 119.6
C4G C5G H5G 119.7
C7G C6G C5G 121.6(8)
C7G C6G H6G 119.2
C5G C6G H6G 119.2
C6G C7G C8G 116.9(8)
C6G C7G H7G 121.5
C8G C7G H7G 121.5
C9G C8G C7G 123.3(9)
C9G C8G H8G 118.3
C7G C8G H8G 118.3
C8G C9G C4G 119.2(8)
C8G C9G H9G 120.4
C4G C9G H9G 120.4
C11G C10G C15G 119.9(7)
C11G C10G C3G 123.1(6)
C15G C10G C3G 117.1(7)
C10G C11G C12G 120.5(7)
C10G C11G H11G 119.7
C12G C11G H11G 119.7
C11G C12G C13G 119.6(7)
C11G C12G Cl1G 120.8(6)
C13G C12G Cl1G 119.6(5)
C14G C13G C12G 119.9(7)
C14G C13G H13G 120.0
C12G C13G H13G 120.0
C13G C14G C15G 121.0(7)
C13G C14G H14G 119.5
C15G C14G H14G 119.5
C14G C15G C10G 119.1(7)
C14G C15G H15G 120.4
C10G C15G H15G 120.4
C1H O2H H2H 109.5
O1H C1H O2H 121.6(7)
O1H C1H C2H 124.0(7)
O2H C1H C2H 114.3(7)
C3H C2H C1H 116.7(7)
C3H C2H C4H 123.8(7)
C1H C2H C4H 119.4(7)
C2H C3H C10H 133.0(7)
C2H C3H H3H 113.5
C10H C3H H3H 113.5
C9H C4H C5H 116.4(7)
C9H C4H C2H 123.6(7)
C5H C4H C2H 120.0(7)
C6H C5H C4H 121.8(8)
C6H C5H H5H 119.1
C4H C5H H5H 119.1
C5H C6H C7H 119.1(9)
C5H C6H H6H 120.5
C7H C6H H6H 120.4
C6H C7H C8H 120.5(9)
C6H C7H H7H 119.8
C8H C7H H7H 119.8
C9H C8H C7H 119.1(9)
C9H C8H H8H 120.5
C7H C8H H8H 120.4
C8H C9H C4H 123.1(9)
C8H C9H H9H 118.5
C4H C9H H9H 118.5
C11H C10H C15H 114.6(8)
C11H C10H C3H 125.5(7)
C15H C10H C3H 119.9(7)
C12H C11H C10H 121.8(8)
C12H C11H H11H 119.1
C10H C11H H11H 119.1
C11H C12H C13H 122.1(8)
C11H C12H Cl1H 119.9(7)
C13H C12H Cl1H 118.0(7)
C14H C13H C12H 118.3(8)
C14H C13H H13H 120.9
C12H C13H H13H 120.9
C13H C14H C15H 119.4(8)
C13H C14H H14H 120.3
C15H C14H H14H 120.3
C14H C15H C10H 123.7(8)
C14H C15H H15H 118.1
C10H C15H H15H 118.1
C1I O2I H2I 109.5
O1I C1I O2I 122.6(8)
O1I C1I C2I 120.4(7)
O2I C1I C2I 116.9(8)
C3I C2I C1I 118.4(8)
C3I C2I C4I 124.7(7)
C1I C2I C4I 116.9(7)
C2I C3I C10I 132.1(8)
C2I C3I H3I 114.0
C10I C3I H3I 113.9
C9I C4I C5I 116.3(7)
C9I C4I C2I 121.8(7)
C5I C4I C2I 121.8(7)
C6I C5I C4I 122.1(8)
C6I C5I H5I 119.0
C4I C5I H5I 118.9
C7I C6I C5I 119.9(9)
C7I C6I H6I 120.1
C5I C6I H6I 120.1
C6I C7I C8I 121.5(9)
C6I C7I H7I 119.2
C8I C7I H7I 119.2
C9I C8I C7I 117.2(10)
C9I C8I H8I 121.4
C7I C8I H8I 121.4
C4I C9I C8I 122.9(9)
C4I C9I H9I 118.5
C8I C9I H9I 118.5
C11I C10I C15I 117.4(7)
C11I C10I C3I 125.8(7)
C15I C10I C3I 116.7(7)
C10I C11I C12I 122.3(8)
C10I C11I H11I 118.9
C12I C11I H11I 118.8
C11I C12I C13I 117.0(9)
C11I C12I Cl1I 120.9(7)
C13I C12I Cl1I 122.1(7)
C14I C13I C12I 122.3(8)
C14I C13I H13I 118.9
C12I C13I H13I 118.9
C13I C14I C15I 120.4(8)
C13I C14I H14I 119.8
C15I C14I H14I 119.8
C14I C15I C10I 120.6(8)
C14I C15I H15I 119.7
C10I C15I H15I 119.7
C1J O2J H2J 109.5
O1J C1J O2J 122.3(7)
O1J C1J C2J 122.0(8)
O2J C1J C2J 115.7(7)
C3J C2J C1J 115.8(7)
C3J C2J C4J 124.1(7)
C1J C2J C4J 120.1(7)
C2J C3J C10J 130.9(7)
C2J C3J H3J 114.5
C10J C3J H3J 114.5
C9J C4J C5J 118.2(8)
C9J C4J C2J 122.2(7)
C5J C4J C2J 119.6(7)
C6J C5J C4J 118.8(8)
C6J C5J H5J 120.6
C4J C5J H5J 120.6
C7J C6J C5J 121.9(10)
C7J C6J H6J 119.0
C5J C6J H6J 119.0
C6J C7J C8J 121.0(9)
C6J C7J H7J 119.5
C8J C7J H7J 119.5
C9J C8J C7J 116.2(9)
C9J C8J H8J 121.9
C7J C8J H8J 121.9
C8J C9J C4J 123.7(9)
C8J C9J H9J 118.1
C4J C9J H9J 118.1
C11J C10J C15J 117.1(8)
C11J C10J C3J 124.9(7)
C15J C10J C3J 118.1(7)
C12J C11J C10J 119.5(8)
C12J C11J H11J 120.3
C10J C11J H11J 120.3
C11J C12J C13J 122.6(8)
C11J C12J Cl1J 119.5(6)
C13J C12J Cl1J 118.0(7)
C14J C13J C12J 118.9(8)
C14J C13J H13J 120.6
C12J C13J H13J 120.6
C15J C14J C13J 119.8(9)
C15J C14J H14J 120.1
C13J C14J H14J 120.1
C14J C15J C10J 122.2(9)
C14J C15J H15J 118.9
C10J C15J H15J 118.9

loop_
_geom_bond_atom_site_label_1
_geom_bond_atom_site_label_2
_geom_bond_distance
Cl1A C12A 1.740(9)
O1A C1A 1.212(10)
O2A C1A 1.314(9)
O2A H2A 0.8200
C1A C2A 1.490(11)
C2A C3A 1.346(9)
C2A C4A 1.481(11)
C3A C10A 1.429(10)
C3A H3A 0.9300
C4A C5A 1.376(11)
C4A C9A 1.402(11)
C5A C6A 1.357(12)
C5A H5A 0.9300
C6A C7A 1.345(12)
C6A H6A 0.9300
C7A C8A 1.359(13)
C7A H7A 0.9300
C8A C9A 1.350(13)
C8A H8A 0.9300
C9A H9A 0.9300
C10A C15A 1.405(10)
C10A C11A 1.410(12)
C11A C12A 1.363(11)
C11A H11A 0.9300
C12A C13A 1.413(11)
C13A C14A 1.352(13)
C13A H13A 0.9300
C14A C15A 1.338(12)
C14A H14A 0.9300
C15A H15A 0.9300
Cl1B C12B 1.737(8)
O1B C1B 1.257(9)
O2B C1B 1.310(9)
O2B H2B 0.8200
C1B C2B 1.460(10)
C2B C3B 1.338(9)
C2B C4B 1.456(11)
C3B C10B 1.486(10)
C3B H3B 0.9300
C4B C9B 1.370(10)
C4B C5B 1.396(11)
C5B C6B 1.384(12)
C5B H5B 0.9300
C6B C7B 1.341(13)
C6B H6B 0.9300
C7B C8B 1.401(14)
C7B H7B 0.9300
C8B C9B 1.369(12)
C8B H8B 0.9300
C9B H9B 0.9300
C10B C15B 1.380(10)
C10B C11B 1.394(10)
C11B C12B 1.367(10)
C11B H11B 0.9300
C12B C13B 1.383(11)
C13B C14B 1.378(12)
C13B H13B 0.9300
C14B C15B 1.387(10)
C14B H14B 0.9300
C15B H15B 0.9300
Cl1C C12C 1.736(9)
O1C C1C 1.224(8)
O2C C1C 1.274(10)
O2C H2C 0.8200
C1C C2C 1.524(10)
C2C C3C 1.322(9)
C2C C4C 1.504(10)
C3C C10C 1.489(10)
C3C H3C 0.9300
C4C C9C 1.345(10)
C4C C5C 1.369(10)
C5C C6C 1.396(12)
C5C H5C 0.9300
C6C C7C 1.324(12)
C6C H6C 0.9300
C7C C8C 1.363(12)
C7C H7C 0.9300
C8C C9C 1.393(12)
C8C H8C 0.9300
C9C H9C 0.9300
C10C C15C 1.372(10)
C10C C11C 1.372(11)
C11C C12C 1.388(10)
C11C H11C 0.9300
C12C C13C 1.378(11)
C13C C14C 1.354(13)
C13C H13C 0.9300
C14C C15C 1.378(11)
C14C H14C 0.9300
C15C H15C 0.9300
Cl1D C12D 1.716(8)
O1D C1D 1.268(8)
O2D C1D 1.281(8)
O2D H2D 0.8200
C1D C2D 1.494(10)
C2D C3D 1.329(9)
C2D C4D 1.503(9)
C3D C10D 1.448(10)
C3D H3D 0.9300
C4D C9D 1.354(10)
C4D C5D 1.388(10)
C5D C6D 1.385(10)
C5D H5D 0.9300
C6D C7D 1.329(11)
C6D H6D 0.9300
C7D C8D 1.360(12)
C7D H7D 0.9300
C8D C9D 1.376(11)
C8D H8D 0.9300
C9D H9D 0.9300
C10D C11D 1.379(9)
C10D C15D 1.411(9)
C11D C12D 1.392(10)
C11D H11D 0.9300
C12D C13D 1.402(10)
C13D C14D 1.362(11)
C13D H13D 0.9300
C14D C15D 1.359(11)
C14D H14D 0.9300
C15D H15D 0.9300
Cl1E C12E 1.726(8)
O1E C1E 1.254(8)
O2E C1E 1.290(9)
O2E H2E 0.8200
C1E C2E 1.490(10)
C2E C3E 1.342(9)
C2E C4E 1.471(10)
C3E C10E 1.509(10)
C3E H3E 0.9300
C4E C9E 1.378(11)
C4E C5E 1.378(10)
C5E C6E 1.387(12)
C5E H5E 0.9300
C6E C7E 1.386(12)
C6E H6E 0.9300
C7E C8E 1.355(13)
C7E H7E 0.9300
C8E C9E 1.363(13)
C8E H8E 0.9300
C9E H9E 0.9300
C10E C15E 1.352(9)
C10E C11E 1.373(11)
C11E C12E 1.383(9)
C11E H11E 0.9300
C12E C13E 1.362(9)
C13E C14E 1.415(12)
C13E H13E 0.9300
C14E C15E 1.393(10)
C14E H14E 0.9300
C15E H15E 0.9300
Cl1F C12F 1.737(8)
O1F C1F 1.239(8)
O2F C1F 1.254(9)
O2F H2F 0.8200
C1F C2F 1.485(10)
C2F C3F 1.353(9)
C2F C4F 1.478(10)
C3F C10F 1.482(10)
C3F H3F 0.9300
C4F C5F 1.323(9)
C4F C9F 1.409(10)
C5F C6F 1.380(11)
C5F H5F 0.9300
C6F C7F 1.404(12)
C6F H6F 0.9300
C7F C8F 1.341(12)
C7F H7F 0.9300
C8F C9F 1.382(12)
C8F H8F 0.9300
C9F H9F 0.9300
C10F C15F 1.382(9)
C10F C11F 1.409(9)
C11F C12F 1.371(10)
C11F H11F 0.9300
C12F C13F 1.354(9)
C13F C14F 1.384(11)
C13F H13F 0.9300
C14F C15F 1.428(10)
C14F H14F 0.9300
C15F H15F 0.9300
Cl1G C12G 1.715(8)
O1G C1G 1.264(8)
O2G C1G 1.267(9)
O2G H2G 0.8200
C1G C2G 1.499(9)
C2G C3G 1.343(9)
C2G C4G 1.495(10)
C3G C10G 1.446(9)
C3G H3G 0.9300
C4G C5G 1.390(9)
C4G C9G 1.394(11)
C5G C6G 1.371(11)
C5G H5G 0.9300
C6G C7G 1.363(12)
C6G H6G 0.9300
C7G C8G 1.388(11)
C7G H7G 0.9300
C8G C9G 1.351(11)
C8G H8G 0.9300
C9G H9G 0.9300
C10G C11G 1.370(10)
C10G C15G 1.408(9)
C11G C12G 1.391(10)
C11G H11G 0.9300
C12G C13G 1.396(9)
C13G C14G 1.368(10)
C13G H13G 0.9300
C14G C15G 1.385(10)
C14G H14G 0.9300
C15G H15G 0.9300
Cl1H C12H 1.749(8)
O1H C1H 1.224(9)
O2H C1H 1.321(9)
O2H H2H 0.8200
C1H C2H 1.455(11)
C2H C3H 1.365(10)
C2H C4H 1.461(11)
C3H C10H 1.419(11)
C3H H3H 0.9300
C4H C9H 1.365(10)
C4H C5H 1.428(10)
C5H C6H 1.347(12)
C5H H5H 0.9300
C6H C7H 1.377(13)
C6H H6H 0.9300
C7H C8H 1.392(13)
C7H H7H 0.9300
C8H C9H 1.346(13)
C8H H8H 0.9300
C9H H9H 0.9300
C10H C11H 1.396(11)
C10H C15H 1.401(10)
C11H C12H 1.378(11)
C11H H11H 0.9300
C12H C13H 1.378(11)
C13H C14H 1.370(13)
C13H H13H 0.9300
C14H C15H 1.396(11)
C14H H14H 0.9300
C15H H15H 0.9300
Cl1I C12I 1.704(10)
O1I C1I 1.238(10)
O2I C1I 1.289(9)
O2I H2I 0.8200
C1I C2I 1.461(12)
C2I C3I 1.339(10)
C2I C4I 1.508(11)
C3I C10I 1.435(10)
C3I H3I 0.9300
C4I C9I 1.377(10)
C4I C5I 1.396(10)
C5I C6I 1.355(12)
C5I H5I 0.9300
C6I C7I 1.346(13)
C6I H6I 0.9300
C7I C8I 1.391(13)
C7I H7I 0.9300
C8I C9I 1.381(13)
C8I H8I 0.9300
C9I H9I 0.9300
C10I C11I 1.376(12)
C10I C15I 1.421(10)
C11I C12I 1.385(11)
C11I H11I 0.9300
C12I C13I 1.418(11)
C13I C14I 1.321(13)
C13I H13I 0.9300
C14I C15I 1.373(11)
C14I H14I 0.9300
C15I H15I 0.9300
Cl1J C12J 1.774(8)
O1J C1J 1.255(10)
O2J C1J 1.311(9)
O2J H2J 0.8200
C1J C2J 1.428(11)
C2J C3J 1.374(10)
C2J C4J 1.477(11)
C3J C10J 1.461(10)
C3J H3J 0.9300
C4J C9J 1.368(10)
C4J C5J 1.395(10)
C5J C6J 1.375(13)
C5J H5J 0.9300
C6J C7J 1.330(12)
C6J H6J 0.9300
C7J C8J 1.414(13)
C7J H7J 0.9300
C8J C9J 1.365(13)
C8J H8J 0.9300
C9J H9J 0.9300
C10J C11J 1.400(11)
C10J C15J 1.406(10)
C11J C12J 1.331(11)
C11J H11J 0.9300
C12J C13J 1.395(11)
C13J C14J 1.351(13)
C13J H13J 0.9300
C14J C15J 1.351(12)
C14J H14J 0.9300
C15J H15J 0.9300

loop_
_geom_torsion_atom_site_label_1
_geom_torsion_atom_site_label_2
_geom_torsion_atom_site_label_3
_geom_torsion_atom_site_label_4
_geom_torsion
O1A C1A C2A C3A 3.6(14)
O2A C1A C2A C3A -174.8(8)
O1A C1A C2A C4A -173.3(9)
O2A C1A C2A C4A 8.3(12)
C4A C2A C3A C10A -1.8(16)
C1A C2A C3A C10A -178.4(8)
C3A C2A C4A C5A -72.6(12)
C1A C2A C4A C5A 104.0(10)
C3A C2A C4A C9A 106.9(10)
C1A C2A C4A C9A -76.5(10)
C9A C4A C5A C6A -0.9(13)
C2A C4A C5A C6A 178.7(8)
C4A C5A C6A C7A 0.3(16)
C5A C6A C7A C8A -1.2(16)
C6A C7A C8A C9A 2.8(16)
C7A C8A C9A C4A -3.3(15)
C5A C4A C9A C8A 2.3(13)
C2A C4A C9A C8A -177.2(8)
C2A C3A C10A C15A 170.0(9)
C2A C3A C10A C11A -13.5(15)
C15A C10A C11A C12A -3.5(12)
C3A C10A C11A C12A 179.8(8)
C10A C11A C12A C13A 2.2(13)
C10A C11A C12A Cl1A -179.2(7)
C11A C12A C13A C14A 0.4(14)
Cl1A C12A C13A C14A -178.2(7)
C12A C13A C14A C15A -1.6(15)
C13A C14A C15A C10A 0.1(15)
C11A C10A C15A C14A 2.4(13)
C3A C10A C15A C14A 179.2(9)
O1B C1B C2B C3B 174.4(8)
O2B C1B C2B C3B -6.9(11)
O1B C1B C2B C4B -8.5(12)
O2B C1B C2B C4B 170.3(7)
C1B C2B C3B C10B -176.0(7)
C4B C2B C3B C10B 7.2(14)
C3B C2B C4B C9B 72.6(11)
C1B C2B C4B C9B -104.2(9)
C3B C2B C4B C5B -107.0(10)
C1B C2B C4B C5B 76.2(10)
C9B C4B C5B C6B -2.7(12)
C2B C4B C5B C6B 176.9(7)
C4B C5B C6B C7B 0.9(14)
C5B C6B C7B C8B 1.9(15)
C6B C7B C8B C9B -3.1(16)
C7B C8B C9B C4B 1.3(15)
C5B C4B C9B C8B 1.6(11)
C2B C4B C9B C8B -177.9(8)
C2B C3B C10B C15B -171.2(8)
C2B C3B C10B C11B 8.5(13)
C15B C10B C11B C12B 1.4(12)
C3B C10B C11B C12B -178.3(7)
C10B C11B C12B C13B -2.2(12)
C10B C11B C12B Cl1B -180.0(6)
C11B C12B C13B C14B 2.7(13)
Cl1B C12B C13B C14B -179.6(7)
C12B C13B C14B C15B -2.4(13)
C11B C10B C15B C14B -1.2(12)
C3B C10B C15B C14B 178.5(7)
C13B C14B C15B C10B 1.7(13)
O1C C1C C2C C3C -173.5(8)
O2C C1C C2C C3C 8.6(12)
O1C C1C C2C C4C 7.7(12)
O2C C1C C2C C4C -170.2(8)
C4C C2C C3C C10C -3.3(14)
C1C C2C C3C C10C 178.1(8)
C3C C2C C4C C9C 108.6(10)
C1C C2C C4C C9C -72.8(10)
C3C C2C C4C C5C -71.9(11)
C1C C2C C4C C5C 106.8(9)
C9C C4C C5C C6C -4.8(12)
C2C C4C C5C C6C 175.7(8)
C4C C5C C6C C7C 3.8(14)
C5C C6C C7C C8C -2.3(16)
C6C C7C C8C C9C 1.8(15)
C5C C4C C9C C8C 4.4(12)
C2C C4C C9C C8C -176.0(7)
C7C C8C C9C C4C -2.9(13)
C2C C3C C10C C15C 168.1(8)
C2C C3C C10C C11C -13.0(14)
C15C C10C C11C C12C -3.5(12)
C3C C10C C11C C12C 177.6(7)
C10C C11C C12C C13C 1.2(13)
C10C C11C C12C Cl1C 178.1(7)
C11C C12C C13C C14C 0.6(13)
Cl1C C12C C13C C14C -176.3(7)
C12C C13C C14C C15C 0.0(14)
C11C C10C C15C C14C 4.2(13)
C3C C10C C15C C14C -176.8(8)
C13C C14C C15C C10C -2.5(14)
O1D C1D C2D C3D 6.8(12)
O2D C1D C2D C3D -173.2(7)
O1D C1D C2D C4D -173.9(7)
O2D C1D C2D C4D 6.1(10)
C1D C2D C3D C10D 179.2(8)
C4D C2D C3D C10D 0.0(15)
C3D C2D C4D C9D 106.5(10)
C1D C2D C4D C9D -72.8(9)
C3D C2D C4D C5D -73.7(11)
C1D C2D C4D C5D 107.1(8)
C9D C4D C5D C6D -1.6(11)
C2D C4D C5D C6D 178.6(7)
C4D C5D C6D C7D 0.3(13)
C5D C6D C7D C8D 0.6(14)
C6D C7D C8D C9D -0.3(14)
C5D C4D C9D C8D 1.9(12)
C2D C4D C9D C8D -178.2(7)
C7D C8D C9D C4D -1.0(13)
C2D C3D C10D C11D -12.3(14)
C2D C3D C10D C15D 165.5(9)
C15D C10D C11D C12D -0.6(11)
C3D C10D C11D C12D 177.3(7)
C10D C11D C12D C13D 0.4(12)
C10D C11D C12D Cl1D 178.4(6)
C11D C12D C13D C14D 1.0(12)
Cl1D C12D C13D C14D -176.9(6)
C12D C13D C14D C15D -2.4(13)
C13D C14D C15D C10D 2.4(13)
C11D C10D C15D C14D -0.8(11)
C3D C10D C15D C14D -178.8(7)
O1E C1E C2E C3E 174.8(7)
O2E C1E C2E C3E -11.1(12)
O1E C1E C2E C4E -1.6(12)
O2E C1E C2E C4E 172.5(8)
C4E C2E C3E C10E -0.5(14)
C1E C2E C3E C10E -176.4(7)
C3E C2E C4E C9E -102.7(10)
C1E C2E C4E C9E 73.1(10)
C3E C2E C4E C5E 76.5(11)
C1E C2E C4E C5E -107.6(8)
C9E C4E C5E C6E 1.3(11)
C2E C4E C5E C6E -178.0(7)
C4E C5E C6E C7E -1.3(13)
C5E C6E C7E C8E -0.4(13)
C6E C7E C8E C9E 2.2(14)
C7E C8E C9E C4E -2.2(14)
C5E C4E C9E C8E 0.4(12)
C2E C4E C9E C8E 179.7(8)
C2E C3E C10E C15E -168.7(8)
C2E C3E C10E C11E 9.5(13)
C15E C10E C11E C12E -1.5(12)
C3E C10E C11E C12E -179.7(7)
C10E C11E C12E C13E 2.8(12)
C10E C11E C12E Cl1E -179.5(6)
C11E C12E C13E C14E -1.3(12)
Cl1E C12E C13E C14E -179.0(6)
C12E C13E C14E C15E -1.3(12)
C11E C10E C15E C14E -1.3(13)
C3E C10E C15E C14E 177.0(7)
C13E C14E C15E C10E 2.7(12)
O1F C1F C2F C3F 173.5(8)
O2F C1F C2F C3F -6.0(12)
O1F C1F C2F C4F -8.0(12)
O2F C1F C2F C4F 172.5(8)
C4F C2F C3F C10F 2.1(13)
C1F C2F C3F C10F -179.5(7)
C3F C2F C4F C5F 75.4(10)
C1F C2F C4F C5F -103.0(9)
C3F C2F C4F C9F -108.6(9)
C1F C2F C4F C9F 73.1(9)
C9F C4F C5F C6F 3.4(12)
C2F C4F C5F C6F 179.5(8)
C4F C5F C6F C7F -1.6(14)
C5F C6F C7F C8F -0.2(15)
C6F C7F C8F C9F 0.0(15)
C7F C8F C9F C4F 1.9(14)
C5F C4F C9F C8F -3.6(12)
C2F C4F C9F C8F -179.8(7)
C2F C3F C10F C15F -167.4(8)
C2F C3F C10F C11F 11.9(13)
C15F C10F C11F C12F 0.9(11)
C3F C10F C11F C12F -178.4(7)
C10F C11F C12F C13F 1.8(11)
C10F C11F C12F Cl1F 178.6(6)
C11F C12F C13F C14F -2.7(12)
Cl1F C12F C13F C14F -179.4(6)
C12F C13F C14F C15F 0.9(12)
C11F C10F C15F C14F -2.7(11)
C3F C10F C15F C14F 176.7(7)
C13F C14F C15F C10F 1.8(12)
O1G C1G C2G C3G -170.8(7)
O2G C1G C2G C3G 8.1(11)
O1G C1G C2G C4G 7.2(11)
O2G C1G C2G C4G -173.9(7)
C4G C2G C3G C10G 0.7(14)
C1G C2G C3G C10G 178.4(7)
C3G C2G C4G C5G -74.4(11)
C1G C2G C4G C5G 107.8(8)
C3G C2G C4G C9G 101.9(10)
C1G C2G C4G C9G -75.9(10)
C9G C4G C5G C6G 0.2(12)
C2G C4G C5G C6G 176.6(8)
C4G C5G C6G C7G 0.7(14)
C5G C6G C7G C8G -1.3(14)
C6G C7G C8G C9G 0.9(13)
C7G C8G C9G C4G 0.0(13)
C5G C4G C9G C8G -0.6(12)
C2G C4G C9G C8G -177.0(7)
C2G C3G C10G C11G -14.4(13)
C2G C3G C10G C15G 166.9(8)
C15G C10G C11G C12G 0.4(11)
C3G C10G C11G C12G -178.3(7)
C10G C11G C12G C13G -1.2(11)
C10G C11G C12G Cl1G 178.2(6)
C11G C12G C13G C14G 0.7(11)
Cl1G C12G C13G C14G -178.6(6)
C12G C13G C14G C15G 0.5(12)
C13G C14G C15G C10G -1.2(12)
C11G C10G C15G C14G 0.8(12)
C3G C10G C15G C14G 179.6(7)
O1H C1H C2H C3H -2.9(14)
O2H C1H C2H C3H 173.5(8)
O1H C1H C2H C4H 173.3(9)
O2H C1H C2H C4H -10.3(12)
C1H C2H C3H C10H -179.9(9)
C4H C2H C3H C10H 4.1(15)
C3H C2H C4H C9H 70.3(11)
C1H C2H C4H C9H -105.6(10)
C3H C2H C4H C5H -108.0(10)
C1H C2H C4H C5H 76.0(10)
C9H C4H C5H C6H 2.8(12)
C2H C4H C5H C6H -178.7(8)
C4H C5H C6H C7H -2.7(14)
C5H C6H C7H C8H 1.3(15)
C6H C7H C8H C9H 0.0(15)
C7H C8H C9H C4H 0.1(15)
C5H C4H C9H C8H -1.4(12)
C2H C4H C9H C8H -179.9(8)
C2H C3H C10H C11H 11.5(16)
C2H C3H C10H C15H -166.9(9)
C15H C10H C11H C12H 0.2(12)
C3H C10H C11H C12H -178.2(8)
C10H C11H C12H C13H 2.7(13)
C10H C11H C12H Cl1H 179.8(6)
C11H C12H C13H C14H -3.4(14)
Cl1H C12H C13H C14H 179.4(7)
C12H C13H C14H C15H 1.3(14)
C13H C14H C15H C10H 1.6(14)
C11H C10H C15H C14H -2.3(13)
C3H C10H C15H C14H 176.2(8)
O1I C1I C2I C3I 3.7(14)
O2I C1I C2I C3I -173.0(8)
O1I C1I C2I C4I -176.3(9)
O2I C1I C2I C4I 6.9(13)
C1I C2I C3I C10I 179.5(9)
C4I C2I C3I C10I -0.4(16)
C3I C2I C4I C9I 102.6(11)
C1I C2I C4I C9I -77.4(11)
C3I C2I C4I C5I -76.2(11)
C1I C2I C4I C5I 103.8(10)
C9I C4I C5I C6I 0.8(12)
C2I C4I C5I C6I 179.6(8)
C4I C5I C6I C7I -0.8(15)
C5I C6I C7I C8I -0.4(16)
C6I C7I C8I C9I 1.4(15)
C5I C4I C9I C8I 0.4(13)
C2I C4I C9I C8I -178.5(8)
C7I C8I C9I C4I -1.5(14)
C2I C3I C10I C11I -11.7(15)
C2I C3I C10I C15I 169.1(9)
C15I C10I C11I C12I 0.6(13)
C3I C10I C11I C12I -178.7(8)
C10I C11I C12I C13I -0.5(13)
C10I C11I C12I Cl1I 178.8(7)
C11I C12I C13I C14I 1.3(14)
Cl1I C12I C13I C14I -178.0(8)
C12I C13I C14I C15I -2.2(15)
C13I C14I C15I C10I 2.1(14)
C11I C10I C15I C14I -1.3(13)
C3I C10I C15I C14I 178.0(8)
O1J C1J C2J C3J -8.2(13)
O2J C1J C2J C3J 172.8(8)
O1J C1J C2J C4J 172.4(8)
O2J C1J C2J C4J -6.6(12)
C1J C2J C3J C10J -176.6(8)
C4J C2J C3J C10J 2.8(15)
C3J C2J C4J C9J 74.4(11)
C1J C2J C4J C9J -106.3(10)
C3J C2J C4J C5J -105.3(10)
C1J C2J C4J C5J 74.1(10)
C9J C4J C5J C6J 2.1(11)
C2J C4J C5J C6J -178.3(8)
C4J C5J C6J C7J -3.3(14)
C5J C6J C7J C8J 2.9(16)
C6J C7J C8J C9J -1.4(16)
C7J C8J C9J C4J 0.3(15)
C5J C4J C9J C8J -0.7(13)
C2J C4J C9J C8J 179.7(9)
C2J C3J C10J C11J 10.9(14)
C2J C3J C10J C15J -167.3(9)
C15J C10J C11J C12J 0.3(13)
C3J C10J C11J C12J -177.8(8)
C10J C11J C12J C13J 0.8(13)
C10J C11J C12J Cl1J -178.7(7)
C11J C12J C13J C14J -1.1(14)
Cl1J C12J C13J C14J 178.4(8)
C12J C13J C14J C15J 0.3(15)
C13J C14J C15J C10J 0.8(15)
C11J C10J C15J C14J -1.2(13)
C3J C10J C15J C14J 177.2(8)
